data_1516573
loop_
_publ_author_name
'Henke, Sebastian'
'Li, Wei'
'Cheetham, Anthony K.'

_publ_section_title
;
 Guest-dependent mechanical anisotropy in pillared-layered soft porous
 crystals -- a nanoindentation study
;
_journal_issue 6
_journal_name_full 'Chemical Science'
_journal_page_first 2392
_journal_paper_doi 10.1039/c4sc00497c
_journal_volume 5
_journal_year 2014
_chemical_formula_moiety 'C22 H18 Br2 N2 O8 Zn2'
_chemical_formula_sum 'C22 H18 Br2 N2 O8 Zn2'
_chemical_formula_weight 728.94
_chemical_name_common Br-DMOF
_space_group_crystal_system orthorhombic
_space_group_IT_number 50
_space_group_name_Hall '-P 2ab 2b'
_space_group_name_H-M_alt 'P b a n'
_symmetry_space_group_name_Hall '-P 2ab 2b'
_symmetry_space_group_name_H-M 'P b a n :2'
_atom_sites_solution_hydrogens geom
_atom_sites_solution_primary direct
_atom_sites_solution_secondary difmap
_audit_creation_date 2013-08-05
_audit_creation_method
;
  Olex2 1.2
  (compiled Apr 23 2013 17:54:37, GUI svn.r4466)
;
_cell_angle_alpha 90.00
_cell_angle_beta 90.00
_cell_angle_gamma 90.00
_cell_formula_units_Z 2
_cell_length_a 16.3684(4)
_cell_length_b 14.4237(3)
_cell_length_c 9.6406(2)
_cell_measurement_reflns_used 3251
_cell_measurement_temperature 270(2)
_cell_measurement_theta_max 70.2600
_cell_measurement_theta_min 4.5840
_cell_volume 2276.08(9)
_computing_cell_refinement
;
CrysAlisPro, Agilent Technologies,
Version 1.171.36.28 (release 01-02-2013 CrysAlis171 .NET)
(compiled Feb  1 2013,16:14:44)
;
_computing_data_collection
;
CrysAlisPro, Agilent Technologies,
Version 1.171.36.28 (release 01-02-2013 CrysAlis171 .NET)
(compiled Feb  1 2013,16:14:44)
;
_computing_data_reduction
;
CrysAlisPro, Agilent Technologies,
Version 1.171.36.28 (release 01-02-2013 CrysAlis171 .NET)
(compiled Feb  1 2013,16:14:44)
;
_computing_molecular_graphics
;
O. V. Dolomanov, L. J. Bourhis, R. J. Gildea, J. A. K. Howard and H. Puschmann,
OLEX2: a complete structure solution, refinement and analysis program.
J. Appl. Cryst. (2009). 42, 339-341.
;
_computing_publication_material
;
O. V. Dolomanov, L. J. Bourhis, R. J. Gildea, J. A. K. Howard and H. Puschmann,
OLEX2: a complete structure solution, refinement and analysis program.
J. Appl. Cryst. (2009). 42, 339-341.
;
_computing_structure_refinement
;
XL, G.M. Sheldrick, Acta Cryst.
(2008). A64, 112-122
;
_computing_structure_solution
;
XS, G.M. Sheldrick, Acta Cryst.
(2008). A64, 112-122
;
_diffrn_ambient_temperature 270.15
_diffrn_detector_area_resol_mean 16.1183
_diffrn_measured_fraction_theta_full 0.9940
_diffrn_measured_fraction_theta_max 0.9940
_diffrn_measurement_details
;
  1 omega   35.00   77.00   1.0000    1.0000
omega____ theta____ kappa____ phi______ frames
    -        0.0000 -178.0000   30.0000 42

  2 omega   -8.00   25.00   1.0000    1.0000
omega____ theta____ kappa____ phi______ frames
    -        0.0000  -99.0000 -120.0000 33

  3 omega   32.00   57.00   1.0000    1.0000
omega____ theta____ kappa____ phi______ frames
    -        0.0000 -178.0000  150.0000 25

  4 omega   77.00  119.00   1.0000    2.0000
omega____ theta____ kappa____ phi______ frames
    -       54.7500  125.0000   30.0000 42

  5 omega   41.00  112.00   1.0000    2.0000
omega____ theta____ kappa____ phi______ frames
    -       54.7500   57.0000  150.0000 71

  6 omega   77.00  127.00   1.0000    2.0000
omega____ theta____ kappa____ phi______ frames
    -       54.7500  125.0000  120.0000 50

  7 omega -144.00 -103.00   1.0000    2.0000
omega____ theta____ kappa____ phi______ frames
    -      -75.0000  -91.0000 -180.0000 41

  8 omega   40.00   66.00   1.0000    2.0000
omega____ theta____ kappa____ phi______ frames
    -      109.5000  -37.0000 -180.0000 26

  9 omega   38.00   67.00   1.0000    2.0000
omega____ theta____ kappa____ phi______ frames
    -      109.5000  -37.0000  -60.0000 29

 10 omega   38.00   70.00   1.0000    2.0000
omega____ theta____ kappa____ phi______ frames
    -      109.5000  -37.0000  150.0000 32

 11 omega   61.00  111.00   1.0000    2.0000
omega____ theta____ kappa____ phi______ frames
    -      109.5000  -61.0000  120.0000 50

 12 omega   39.00   65.00   1.0000    2.0000
omega____ theta____ kappa____ phi______ frames
    -      109.5000  -25.0000  -30.0000 26

 13 omega   40.00   65.00   1.0000    2.0000
omega____ theta____ kappa____ phi______ frames
    -      109.5000  -50.0000  -90.0000 25

 14 omega   36.00   80.00   1.0000    2.0000
omega____ theta____ kappa____ phi______ frames
    -      109.5000  -12.0000 -120.0000 44

 15 omega  147.00  173.00   1.0000    2.0000
omega____ theta____ kappa____ phi______ frames
    -      109.5000  -12.0000 -120.0000 26

 16 omega   92.00  126.00   1.0000    2.0000
omega____ theta____ kappa____ phi______ frames
    -      109.5000  -12.0000 -120.0000 34

 17 omega   38.00   70.00   1.0000    2.0000
omega____ theta____ kappa____ phi______ frames
    -      109.5000  -37.0000   90.0000 32

 18 omega   50.00   76.00   1.0000    2.0000
omega____ theta____ kappa____ phi______ frames
    -      109.5000  -50.0000  -30.0000 26

 19 omega  126.00  162.00   1.0000    2.0000
omega____ theta____ kappa____ phi______ frames
    -      109.5000   12.0000  -90.0000 36

 20 omega   89.00  126.00   1.0000    2.0000
omega____ theta____ kappa____ phi______ frames
    -      109.5000   63.0000 -180.0000 37

 21 omega  147.00  173.00   1.0000    2.0000
omega____ theta____ kappa____ phi______ frames
    -      109.5000   63.0000 -180.0000 26

 22 omega   39.00   95.00   1.0000    2.0000
omega____ theta____ kappa____ phi______ frames
    -      109.5000   12.0000  -90.0000 56
;
_diffrn_measurement_device_type 'Xcalibur, Eos, Gemini ultra'
_diffrn_measurement_method '\w scans'
_diffrn_orient_matrix_UB_11 -0.0663864000
_diffrn_orient_matrix_UB_12 0.0749045000
_diffrn_orient_matrix_UB_13 0.0170668000
_diffrn_orient_matrix_UB_21 0.0239293000
_diffrn_orient_matrix_UB_22 0.0116199000
_diffrn_orient_matrix_UB_23 0.1536183000
_diffrn_orient_matrix_UB_31 0.0622471000
_diffrn_orient_matrix_UB_32 0.0752477000
_diffrn_orient_matrix_UB_33 -0.0407064000
_diffrn_radiation_monochromator mirror
_diffrn_radiation_type 'Cu K\a'
_diffrn_radiation_wavelength 1.5418
_diffrn_reflns_av_R_equivalents 0.0260
_diffrn_reflns_av_unetI/netI 0.0214
_diffrn_reflns_limit_h_max 19
_diffrn_reflns_limit_h_min -19
_diffrn_reflns_limit_k_max 17
_diffrn_reflns_limit_k_min -10
_diffrn_reflns_limit_l_max 11
_diffrn_reflns_limit_l_min -10
_diffrn_reflns_number 6928
_diffrn_reflns_theta_full 70.36
_diffrn_reflns_theta_max 70.36
_diffrn_reflns_theta_min 4.59
_diffrn_source 'Enhance Ultra (Cu) X-ray Source'
_exptl_absorpt_coefficient_mu 3.598
_exptl_absorpt_correction_T_max 1.00000
_exptl_absorpt_correction_T_min 0.71954
_exptl_absorpt_correction_type multi-scan
_exptl_absorpt_process_details
;
CrysAlisPro, Agilent Technologies,
Version 1.171.36.28 (release 01-02-2013 CrysAlis171 .NET)
(compiled Feb  1 2013,16:14:44)
Empirical absorption correction using spherical harmonics,
 implemented in SCALE3 ABSPACK scaling algorithm.
;
_exptl_crystal_colour colourless
_exptl_crystal_colour_primary colourless
_exptl_crystal_density_diffrn 1.064
_exptl_crystal_density_method 'not measured'
_exptl_crystal_description prism
_exptl_crystal_F_000 716
_exptl_crystal_size_max 0.31
_exptl_crystal_size_mid 0.26
_exptl_crystal_size_min 0.18
_platon_squeeze_details
;
;
_refine_diff_density_max 0.617
_refine_diff_density_min -0.870
_refine_diff_density_rms 0.092
_refine_ls_extinction_method none
_refine_ls_goodness_of_fit_ref 1.123
_refine_ls_hydrogen_treatment mixed
_refine_ls_matrix_type full
_refine_ls_number_parameters 105
_refine_ls_number_reflns 2175
_refine_ls_number_restraints 17
_refine_ls_restrained_S_all 1.121
_refine_ls_R_factor_all 0.0594
_refine_ls_R_factor_gt 0.0554
_refine_ls_shift/su_max 0.001
_refine_ls_shift/su_mean 0.000
_refine_ls_structure_factor_coef Fsqd
_refine_ls_weighting_details 'calc w=1/[\s^2^(Fo^2^)+(0.0833P)^2^+3.1623P] where P=(Fo^2^+2Fc^2^)/3'
_refine_ls_weighting_scheme calc
_refine_ls_wR_factor_gt 0.1571
_refine_ls_wR_factor_ref 0.1612
_reflns_number_gt 1903
_reflns_number_total 2175
_reflns_threshold_expression >2sigma(I)
_cod_data_source_file c4sc00497c2.cif
_cod_data_source_block Br-DMOF
_cod_original_cell_volume 2276.07(9)
_cod_database_code 1516573
_chemical_oxdiff_formula 'C11 H9 Br N O4 Zn'
_reflns_odcompleteness_completeness 86.55
_reflns_odcompleteness_iscentric 1
_reflns_odcompleteness_theta 80.95
_olex2_refinement_description
;
1. Fixed Uiso
 At 1.2 times of:
  All C(H) groups, All C(H,H) groups
2. Restrained distances
 N1-C9 \\sim N1-C5 \\sim N1-C7 \\sim N1-C10 \\sim N1-C8 \\sim N1-C6
 with sigma of 0.02
3. Uiso/Uaniso restraints and constraints
Uanis(Br1) = Uanis(Br2)
Uanis(C9) = Uanis(C5) = Uanis(C7) = Uanis(C10) = Uanis(C8) = Uanis(C6)
4. Others
 0.5*[Sof(Br1)+Sof(Br2)]+1*[Sof(H3)]=1 with esd of 0
 1*[Sof(H3)]+1*[Sof(H4)]=1.5 with esd of 0
 Sof(C10)=Sof(H10A)=Sof(H10B)=Sof(C8)=Sof(H8A)=Sof(H8B)=Sof(C6)=Sof(H6A)=
 Sof(H6B)=0.5*(1-FVAR(2))
 Sof(C9)=Sof(H9A)=Sof(H9B)=Sof(C5)=Sof(H5A)=Sof(H5B)=Sof(C7)=Sof(H7A)=Sof(H7B)=
 0.5*FVAR(2)
 Sof(Br2)=0.5*(1-FVAR(3))
 Sof(Br1)=0.5*FVAR(3)
5.a Secondary CH2 refined with riding coordinates:
 C9(H9A,H9B), C5(H5A,H5B), C7(H7A,H7B), C10(H10A,H10B), C8(H8A,H8B), C6(H6A,H6B)
5.b Aromatic/amide H refined with riding coordinates:
 C3(H3), C4(H4)
;

loop_
_space_group_symop_id
_space_group_symop_operation_xyz
1 'x, y, z'
2 '-x+1/2, -y+1/2, z'
3 'x, -y+1/2, -z'
4 '-x+1/2, y, -z'
5 '-x, -y, -z'
6 'x-1/2, y-1/2, -z'
7 '-x, y-1/2, z'
8 'x-1/2, -y, z'

loop_
_atom_site_label
_atom_site_type_symbol
_atom_site_fract_x
_atom_site_fract_y
_atom_site_fract_z
_atom_site_U_iso_or_equiv
_atom_site_adp_type
_atom_site_occupancy
_atom_site_symmetry_multiplicity
_atom_site_calc_flag
_atom_site_refinement_flags
_atom_site_disorder_assembly
_atom_site_disorder_group
Zn1 Zn 0.7500 0.2500 0.84645(5) 0.0245(2) Uani 1 2 d S . .
O1 O 0.66715(19) 0.1483(2) 0.8846(3) 0.0619(8) Uani 1 1 d . . .
O2 O 0.66003(18) 0.3428(2) 0.8877(3) 0.0620(9) Uani 1 1 d . . .
C2 C 0.5674(2) 0.0600(3) 0.9978(3) 0.0390(8) Uani 1 1 d . C .
C1 C 0.6373(2) 0.1272(2) 0.9985(3) 0.0361(7) Uani 1 1 d . . .
N1 N 0.7500 0.2500 0.6334(4) 0.0260(8) Uani 1 2 d SD . .
C3 C 0.5522(2) 0.0003(3) 0.8887(4) 0.0547(10) Uani 1 1 d . . .
H3 H 0.5872 0.0000 0.8127 0.066 Uiso 0.5894(11) 1 calc PR A 2
C4 C 0.5140(3) 0.0588(3) 1.1095(4) 0.0542(10) Uani 1 1 d . . .
H4 H 0.5230 0.0984 1.1841 0.065 Uiso 0.9106(11) 1 calc PR B 1
Br1 Br 0.62259(13) -0.02047(15) 0.7330(2) 0.1489(12) Uani 0.4106(11) 1 d P C 1
C9 C 0.7018(11) 0.3309(10) 0.5808(10) 0.0301(13) Uani 0.291(6) 1 d PD . 1
H9A H 0.7204 0.3874 0.6250 0.036 Uiso 0.291(6) 1 calc PR . 1
H9B H 0.6444 0.3225 0.6024 0.036 Uiso 0.291(6) 1 calc PR . 1
C5 C 0.7132(11) 0.1620(8) 0.5765(11) 0.0301(13) Uani 0.291(6) 1 d PD . 1
H5A H 0.6608 0.1509 0.6203 0.036 Uiso 0.291(6) 1 calc PR . 1
H5B H 0.7487 0.1101 0.5977 0.036 Uiso 0.291(6) 1 calc PR . 1
C7 C 0.6651(6) 0.2443(14) 0.5791(11) 0.0301(13) Uani 0.291(6) 1 d PD . 4
H7A H 0.6320 0.2925 0.6209 0.036 Uiso 0.291(6) 1 calc PR . 4
H7B H 0.6415 0.1848 0.6034 0.036 Uiso 0.291(6) 1 calc PR . 4
C10 C 0.7374(17) 0.3454(9) 0.5786(15) 0.0301(13) Uani 0.209(6) 1 d PD . 3
H10A H 0.7707 0.3893 0.6298 0.036 Uiso 0.209(6) 1 calc PR . 3
H10B H 0.6805 0.3633 0.5882 0.036 Uiso 0.209(6) 1 calc PR . 3
C8 C 0.6715(9) 0.2898(18) 0.5804(14) 0.0301(13) Uani 0.209(6) 1 d PD . 2
H8A H 0.6584 0.3463 0.6304 0.036 Uiso 0.209(6) 1 calc PR . 2
H8B H 0.6273 0.2460 0.5943 0.036 Uiso 0.209(6) 1 calc PR . 2
C6 C 0.6819(12) 0.1888(16) 0.5785(14) 0.0301(13) Uani 0.209(6) 1 d PD . 2
H6A H 0.6314 0.2017 0.6275 0.036 Uiso 0.209(6) 1 calc PR . 2
H6B H 0.6955 0.1240 0.5920 0.036 Uiso 0.209(6) 1 calc PR . 2
Br2 Br 0.5070(6) 0.1329(7) 1.2758(10) 0.1489(12) Uani 0.0894(11) 1 d P C 2

loop_
_atom_site_aniso_label
_atom_site_aniso_U_11
_atom_site_aniso_U_22
_atom_site_aniso_U_33
_atom_site_aniso_U_23
_atom_site_aniso_U_13
_atom_site_aniso_U_12
Zn1 0.0244(3) 0.0309(4) 0.0182(3) 0.000 0.000 0.00007(19)
O1 0.0719(18) 0.078(2) 0.0354(13) -0.0003(13) 0.0044(13) -0.0492(17)
O2 0.0679(18) 0.085(2) 0.0328(13) -0.0081(13) -0.0018(12) 0.0478(17)
C2 0.0353(17) 0.0444(19) 0.0374(18) -0.0003(13) 0.0007(12) -0.0147(15)
C1 0.0331(15) 0.0357(16) 0.0395(18) 0.0011(12) -0.0005(12) -0.0082(14)
N1 0.0291(19) 0.0320(19) 0.0168(15) 0.000 0.000 0.0003(13)
C3 0.053(2) 0.068(3) 0.0433(19) -0.0164(18) 0.0204(17) -0.027(2)
C4 0.059(2) 0.064(2) 0.0394(18) -0.0166(17) 0.0096(17) -0.027(2)
Br1 0.1602(17) 0.1450(16) 0.1414(15) -0.0977(13) 0.1167(14) -0.1087(14)
C9 0.031(4) 0.033(3) 0.026(2) -0.001(2) 0.001(2) -0.003(3)
C5 0.031(4) 0.033(3) 0.026(2) -0.001(2) 0.001(2) -0.003(3)
C7 0.031(4) 0.033(3) 0.026(2) -0.001(2) 0.001(2) -0.003(3)
C10 0.031(4) 0.033(3) 0.026(2) -0.001(2) 0.001(2) -0.003(3)
C8 0.031(4) 0.033(3) 0.026(2) -0.001(2) 0.001(2) -0.003(3)
C6 0.031(4) 0.033(3) 0.026(2) -0.001(2) 0.001(2) -0.003(3)
Br2 0.1602(17) 0.1450(16) 0.1414(15) -0.0977(13) 0.1167(14) -0.1087(14)

loop_
_atom_type_symbol
_atom_type_description
_atom_type_scat_dispersion_real
_atom_type_scat_dispersion_imag
_atom_type_scat_source
C C 0.0181 0.0091 'International Tables Vol C Tables 4.2.6.8 and 6.1.1.4'
H H 0.0000 0.0000 'International Tables Vol C Tables 4.2.6.8 and 6.1.1.4'
N N 0.0311 0.0180 'International Tables Vol C Tables 4.2.6.8 and 6.1.1.4'
O O 0.0492 0.0322 'International Tables Vol C Tables 4.2.6.8 and 6.1.1.4'
Zn Zn -1.5491 0.6778 'International Tables Vol C Tables 4.2.6.8 and 6.1.1.4'
Br Br -0.6763 1.2805 'International Tables Vol C Tables 4.2.6.8 and 6.1.1.4'

loop_
_geom_angle_atom_site_label_1
_geom_angle_atom_site_label_2
_geom_angle_atom_site_label_3
_geom_angle
_geom_angle_site_symmetry_1
_geom_angle_site_symmetry_3
O1 Zn1 Zn1 79.57(8) . 3_557
O1 Zn1 Zn1 79.57(8) 2_655 3_557
O1 Zn1 O1 159.14(15) . 2_655
O1 Zn1 N1 100.43(8) . .
O1 Zn1 N1 100.43(8) 2_655 .
O2 Zn1 Zn1 78.70(8) . 3_557
O2 Zn1 Zn1 78.70(8) 2_655 3_557
O2 Zn1 O1 88.45(16) . 2_655
O2 Zn1 O1 88.45(16) 2_655 .
O2 Zn1 O1 87.48(16) . .
O2 Zn1 O1 87.48(16) 2_655 2_655
O2 Zn1 O2 157.40(15) 2_655 .
O2 Zn1 N1 101.30(8) 2_655 .
O2 Zn1 N1 101.30(8) . .
N1 Zn1 Zn1 180.0 . 3_557
C1 O1 Zn1 126.9(2) . .
C1 O2 Zn1 128.5(2) 3_557 .
C3 C2 C1 123.0(3) . .
C3 C2 C4 118.0(3) . .
C4 C2 C1 119.0(3) . .
O1 C1 C2 117.1(3) . .
O2 C1 O1 125.5(3) 3_557 .
O2 C1 C2 117.3(3) 3_557 .
C9 N1 C9 140.4(8) 2_655 .
C9 N1 C5 108.8(6) . .
C9 N1 C5 108.8(6) 2_655 2_655
C9 N1 C5 55.4(6) 2_655 .
C9 N1 C5 55.4(6) . 2_655
C9 N1 C8 29.9(7) 2_655 2_655
C9 N1 C8 129.5(7) 2_655 .
C9 N1 C8 29.9(7) . .
C9 N1 C8 129.5(7) . 2_655
C9 N1 C6 79.4(8) 2_655 .
C9 N1 C6 87.0(8) 2_655 2_655
C9 N1 C6 87.0(8) . .
C9 N1 C6 79.4(8) . 2_655
C5 N1 C5 137.3(8) . 2_655
C5 N1 C6 24.5(6) 2_655 2_655
C5 N1 C6 131.0(6) 2_655 .
C5 N1 C6 131.0(6) . 2_655
C5 N1 C6 24.5(6) . .
C7 N1 C9 109.3(6) 2_655 .
C7 N1 C9 55.3(6) 2_655 2_655
C7 N1 C9 109.3(6) . 2_655
C7 N1 C9 55.3(6) . .
C7 N1 C5 56.8(6) . .
C7 N1 C5 106.9(6) 2_655 .
C7 N1 C5 56.8(6) 2_655 2_655
C7 N1 C5 106.9(6) . 2_655
C7 N1 C7 138.7(9) 2_655 .
C7 N1 C10 87.3(8) . 2_655
C7 N1 C10 78.3(8) 2_655 2_655
C7 N1 C10 78.3(8) . .
C7 N1 C10 87.3(8) 2_655 .
C7 N1 C8 131.3(7) 2_655 .
C7 N1 C8 25.8(7) 2_655 2_655
C7 N1 C8 131.3(7) . 2_655
C7 N1 C8 25.8(7) . .
C7 N1 C6 32.7(7) . .
C7 N1 C6 32.7(7) 2_655 2_655
C7 N1 C6 126.6(7) . 2_655
C7 N1 C6 126.6(7) 2_655 .
C10 N1 C9 132.3(7) . 2_655
C10 N1 C9 24.0(6) 2_655 2_655
C10 N1 C9 24.0(6) . .
C10 N1 C9 132.3(7) 2_655 .
C10 N1 C5 126.4(8) . .
C10 N1 C5 31.6(7) 2_655 .
C10 N1 C5 31.6(7) . 2_655
C10 N1 C5 126.4(8) 2_655 2_655
C10 N1 C10 138.4(12) 2_655 .
C10 N1 C8 53.5(9) . .
C10 N1 C8 110.6(9) 2_655 .
C10 N1 C8 53.5(9) 2_655 2_655
C10 N1 C8 110.6(9) . 2_655
C10 N1 C6 56.0(9) 2_655 .
C10 N1 C6 56.0(9) . 2_655
C10 N1 C6 108.2(9) 2_655 2_655
C10 N1 C6 108.2(9) . .
C8 N1 C5 84.0(8) 2_655 .
C8 N1 C5 81.7(8) . .
C8 N1 C5 84.0(8) . 2_655
C8 N1 C5 81.7(9) 2_655 2_655
C8 N1 C8 140.1(11) 2_655 .
C8 N1 C6 58.2(9) 2_655 2_655
C8 N1 C6 58.2(9) . .
C8 N1 C6 106.8(9) . 2_655
C8 N1 C6 106.8(9) 2_655 .
C6 N1 C6 139.2(11) . 2_655
C2 C3 Br1 125.8(3) . .
C4 C3 C2 121.2(3) 5_657 .
C4 C3 Br1 112.7(3) 5_657 .
C2 C4 Br2 132.5(3) . .
C3 C4 C2 120.8(3) 5_657 .
C3 C4 Br2 106.6(3) 5_657 .
N1 C9 C5 108.9(8) . 3_556
N1 C5 C9 110.7(7) . 3_556
N1 C7 C7 110.1(5) . 3_556
N1 C10 C10 107.8(9) . 4_656
N1 C8 C6 108.3(10) . 3_556
N1 C6 C8 107.8(11) . 3_556

loop_
_geom_bond_atom_site_label_1
_geom_bond_atom_site_label_2
_geom_bond_distance
_geom_bond_site_symmetry_2
Zn1 Zn1 2.9606(10) 3_557
Zn1 O1 2.031(2) .
Zn1 O1 2.031(2) 2_655
Zn1 O2 2.029(2) 2_655
Zn1 O2 2.029(2) .
Zn1 N1 2.054(4) .
O1 C1 1.240(4) .
O2 C1 1.237(4) 3_557
C2 C1 1.499(5) .
C2 C3 1.382(5) .
C2 C4 1.387(5) .
C1 O2 1.237(4) 3_557
N1 C9 1.497(9) 2_655
N1 C9 1.497(9) .
N1 C5 1.508(9) .
N1 C5 1.508(9) 2_655
N1 C7 1.487(9) .
N1 C7 1.487(9) 2_655
N1 C10 1.489(11) .
N1 C10 1.489(11) 2_655
N1 C8 1.498(11) .
N1 C8 1.498(11) 2_655
N1 C6 1.518(11) .
N1 C6 1.518(11) 2_655
C3 C4 1.379(5) 5_657
C3 Br1 1.916(4) .
C4 C3 1.379(5) 5_657
C4 Br2 1.930(7) .
C9 C5 1.531(16) 3_556
C5 C9 1.531(16) 3_556
C7 C7 1.53(2) 3_556
C10 C10 1.57(3) 4_656
C8 C6 1.57(2) 3_556
C6 C8 1.57(2) 3_556

loop_
_platon_squeeze_void_nr
_platon_squeeze_void_average_x
_platon_squeeze_void_average_y
_platon_squeeze_void_average_z
_platon_squeeze_void_volume
_platon_squeeze_void_count_electrons
_platon_squeeze_void_content
1 0.250 0.250 -0.022 499 83 N,N-dimethylformamide
2 0.750 0.750 -0.022 499 83 N,N-dimethylformamide
